data_1506681
loop_
_publ_author_name
'Tominaga, Masahide'
'Masu, Hyuma'
'Katagiri, Kosuke'
'Kato, Takako'
'Azumaya, Isao'

_publ_section_title
;
 Triple helicate constructed by covalent bondings: crystal structure and
 effective synthesis based on propeller-like substructures.
;
_journal_issue 17
_journal_name_full 'Organic letters'
_journal_page_first 3785
_journal_page_last 3787
_journal_paper_doi 10.1021/ol051477o
_journal_volume 7
_journal_year 2005
_chemical_formula_sum 'C88 H76 Cl12 N6 O6'
_chemical_formula_weight 1738.95
_chemical_name_systematic
; 
 ? 
;
_space_group_IT_number 29
_symmetry_cell_setting orthorhombic
_symmetry_space_group_name_Hall 'P 2c -2ac'
_symmetry_space_group_name_H-M 'P c a 21'
_atom_sites_solution_hydrogens geom
_atom_sites_solution_primary direct
_atom_sites_solution_secondary difmap
_audit_creation_method SHELXL-97
_cell_angle_alpha 90.00
_cell_angle_beta 90.00
_cell_angle_gamma 90.00
_cell_formula_units_Z 4
_cell_length_a 33.749(12)
_cell_length_b 12.982(5)
_cell_length_c 19.167(7)
_cell_measurement_reflns_used 1185
_cell_measurement_temperature 150
_cell_measurement_theta_max 24.18
_cell_measurement_theta_min 2.40
_cell_volume 8398(5)
_computing_cell_refinement 'Bruker SMART'
_computing_data_collection 'Bruker SMART'
_computing_data_reduction 'Bruker SAINT'
_computing_molecular_graphics 'Bruker SHELXTL'
_computing_publication_material 'Bruker SHELXTL'
_computing_structure_refinement 'SHELXL-97 (Sheldrick, 1997)'
_computing_structure_solution 'SHELXS-97 (Sheldrick, 1990)'
_diffrn_ambient_temperature 150
_diffrn_measured_fraction_theta_full 1.000
_diffrn_measured_fraction_theta_max 1.000
_diffrn_measurement_device_type 'Bruker Smart1000 CCD'
_diffrn_measurement_method 'phi and omega scans'
_diffrn_radiation_monochromator graphite
_diffrn_radiation_source 'fine-focus sealed tube'
_diffrn_radiation_type MoK\a
_diffrn_radiation_wavelength 0.71073
_diffrn_reflns_av_R_equivalents 0.1242
_diffrn_reflns_av_sigmaI/netI 0.1296
_diffrn_reflns_limit_h_max 33
_diffrn_reflns_limit_h_min -33
_diffrn_reflns_limit_k_max 12
_diffrn_reflns_limit_k_min -11
_diffrn_reflns_limit_l_max 19
_diffrn_reflns_limit_l_min -19
_diffrn_reflns_number 27848
_diffrn_reflns_theta_full 20.81
_diffrn_reflns_theta_max 20.81
_diffrn_reflns_theta_min 1.21
_exptl_absorpt_coefficient_mu 0.453
_exptl_absorpt_correction_T_max 0.8952
_exptl_absorpt_correction_T_min 0.8761
_exptl_absorpt_correction_type empirical
_exptl_absorpt_process_details 'SADABS Sheldrick 1996'
_exptl_crystal_colour colourless
_exptl_crystal_density_diffrn 1.375
_exptl_crystal_density_meas 0
_exptl_crystal_density_method 'not measured'
_exptl_crystal_description prismatic
_exptl_crystal_F_000 3592
_exptl_crystal_size_max 0.30
_exptl_crystal_size_mid 0.25
_exptl_crystal_size_min 0.25
_refine_diff_density_max 0.805
_refine_diff_density_min -0.537
_refine_diff_density_rms 0.086
_refine_ls_abs_structure_details 'Flack H D (1983), Acta Cryst. A39, 876-881'
_refine_ls_abs_structure_Flack -0.07(14)
_refine_ls_extinction_method none
_refine_ls_goodness_of_fit_ref 0.950
_refine_ls_hydrogen_treatment constr
_refine_ls_matrix_type full
_refine_ls_number_parameters 1015
_refine_ls_number_reflns 8651
_refine_ls_number_restraints 1
_refine_ls_restrained_S_all 0.950
_refine_ls_R_factor_all 0.1618
_refine_ls_R_factor_gt 0.0892
_refine_ls_shift/su_max 0.018
_refine_ls_shift/su_mean 0.001
_refine_ls_structure_factor_coef Fsqd
_refine_ls_weighting_details 'calc w=1/[\s^2^(Fo^2^)+(0.1677P)^2^+0.0000P] where P=(Fo^2^+2Fc^2^)/3'
_refine_ls_weighting_scheme calc
_refine_ls_wR_factor_gt 0.2229
_refine_ls_wR_factor_ref 0.2679
_reflns_number_gt 4543
_reflns_number_total 8651
_reflns_threshold_expression >2sigma(I)
_cod_data_source_file ol051477osi20050623_101728.cif
_cod_data_source_block 5051mas
_cod_depositor_comments
;
The following automatic conversions were performed:

'_symmetry_cell_setting' value 'Orthorhombic' changed to
'orthorhombic' according to
/home/saulius/struct/CIF-dictionaries/cif_core.dic dictionary named
'cif_core.dic' version 2.4.1 from 2010-06-29.

Automatic conversion script
Id: cif_fix_values 1715 2011-07-08 13:25:40Z adriana 
;
_cod_original_sg_symbol_H-M Pca2(1)
_cod_database_code 1506681

loop_
_symmetry_equiv_pos_as_xyz
'x, y, z'
'-x, -y, z+1/2'
'x+1/2, -y, z'
'-x+1/2, y, z+1/2'

loop_
_atom_site_label
_atom_site_type_symbol
_atom_site_fract_x
_atom_site_fract_y
_atom_site_fract_z
_atom_site_U_iso_or_equiv
_atom_site_adp_type
_atom_site_occupancy
_atom_site_symmetry_multiplicity
_atom_site_calc_flag
_atom_site_refinement_flags
Cl7 Cl 0.74480(18) 0.3244(4) 0.2937(4) 0.136(2) Uani 1 1 d .
O2 O 0.8830(3) 0.5016(7) 0.3786(6) 0.065(3) Uani 1 1 d .
N5 N 0.4562(3) 0.9473(8) 0.0597(6) 0.046(3) Uani 1 1 d .
O4 O 0.3933(3) 0.4660(7) 0.1658(6) 0.057(3) Uani 1 1 d .
C74 C 0.4061(4) 0.7736(10) 0.2396(8) 0.041(4) Uani 1 1 d .
O3 O 0.8573(3) 0.9029(7) 0.5242(5) 0.053(3) Uani 1 1 d .
N3 N 0.8090(3) 0.9893(9) 0.4661(6) 0.044(3) Uani 1 1 d .
N2 N 0.8200(4) 0.5117(9) 0.4162(7) 0.057(3) Uani 1 1 d .
C16 C 0.6594(4) 0.6438(9) 0.3935(8) 0.039(4) Uani 1 1 d .
C10 C 0.7801(4) 0.5551(11) 0.4107(9) 0.050(4) Uani 1 1 d .
C33 C 0.7724(4) 0.6193(12) 0.1462(7) 0.052(4) Uani 1 1 d .
H33 H 0.7690 0.5496 0.1324 0.062 Uiso 1 1 calc R
O1 O 0.9009(3) 0.9101(7) 0.2204(5) 0.055(3) Uani 1 1 d .
N6 N 0.4119(3) 0.7896(8) 0.3619(6) 0.045(3) Uani 1 1 d .
N1 N 0.8536(3) 0.8059(8) 0.1666(6) 0.043(3) Uani 1 1 d .
O6 O 0.3589(3) 0.8579(8) 0.3083(5) 0.061(3) Uani 1 1 d .
C22 C 0.5328(3) 0.7004(11) 0.3637(7) 0.039(3) Uani 1 1 d .
C7 C 0.8517(5) 0.5518(11) 0.3897(8) 0.051(4) Uani 1 1 d .
C34 C 0.7404(4) 0.6813(11) 0.1631(7) 0.047(4) Uani 1 1 d .
C64 C 0.5569(4) 0.9634(10) 0.1912(7) 0.039(3) Uani 1 1 d .
C3 C 0.8505(3) 0.6638(11) 0.3718(8) 0.041(4) Uani 1 1 d .
N4 N 0.4551(3) 0.4697(7) 0.1237(5) 0.035(3) Uani 1 1 d .
O5 O 0.4071(3) 0.8591(8) 0.0063(6) 0.065(3) Uani 1 1 d .
C43 C 0.5743(4) 0.5681(10) 0.1381(8) 0.043(4) Uani 1 1 d .
C57 C 0.7450(4) 0.9128(11) 0.4371(8) 0.056(4) Uani 1 1 d .
H57 H 0.7490 0.8663 0.4747 0.068 Uiso 1 1 calc R
C35 C 0.7452(4) 0.7822(12) 0.1866(8) 0.059(4) Uani 1 1 d .
H35 H 0.7228 0.8221 0.1996 0.070 Uiso 1 1 calc R
C56 C 0.7087(4) 0.9120(11) 0.4002(8) 0.051(4) Uani 1 1 d .
H56 H 0.6881 0.8660 0.4128 0.062 Uiso 1 1 calc R
C25 C 0.4535(4) 0.7530(11) 0.3610(8) 0.047(4) Uani 1 1 d .
C1 C 0.8603(3) 0.8075(12) 0.2942(7) 0.038(3) Uani 1 1 d .
C12 C 0.7277(4) 0.6183(11) 0.3457(8) 0.051(4) Uani 1 1 d .
H12 H 0.7184 0.6392 0.3011 0.061 Uiso 1 1 calc R
C17 C 0.6455(4) 0.6963(11) 0.3347(9) 0.055(4) Uani 1 1 d .
H17 H 0.6639 0.7204 0.3009 0.066 Uiso 1 1 calc R
C60 C 0.6301(4) 0.9697(10) 0.1967(7) 0.050(4) Uani 1 1 d .
H60 H 0.6310 0.9612 0.1475 0.060 Uiso 1 1 calc R
C11 C 0.7648(5) 0.5867(11) 0.3506(9) 0.056(4) Uani 1 1 d .
H11 H 0.7809 0.5866 0.3101 0.067 Uiso 1 1 calc R
C19 C 0.5774(4) 0.6790(10) 0.3730(8) 0.042(4) Uani 1 1 d .
C49 C 0.8363(4) 0.9099(12) 0.4688(9) 0.055(4) Uani 1 1 d .
C58 C 0.6670(4) 0.9839(11) 0.3079(8) 0.043(4) Uani 1 1 d .
C67 C 0.4887(3) 0.9485(10) 0.1088(9) 0.042(4) Uani 1 1 d .
C54 C 0.7354(4) 1.0457(11) 0.3264(8) 0.049(4) Uani 1 1 d .
H54 H 0.7331 1.0902 0.2873 0.059 Uiso 1 1 calc R
C28 C 0.8730(4) 0.8444(10) 0.2246(8) 0.047(4) Uani 1 1 d .
C36 C 0.7832(4) 0.8238(11) 0.1909(7) 0.052(4) Uani 1 1 d .
H36 H 0.7873 0.8923 0.2068 0.062 Uiso 1 1 calc R
C83 C 0.3983(4) 0.8238(11) 0.4326(7) 0.048(4) Uani 1 1 d .
H83A H 0.4045 0.7695 0.4671 0.057 Uiso 1 1 calc R
H83B H 0.3692 0.8334 0.4319 0.057 Uiso 1 1 calc R
C45 C 0.5155(4) 0.5355(10) 0.0697(7) 0.046(4) Uani 1 1 d .
H45 H 0.5026 0.5324 0.0258 0.055 Uiso 1 1 calc R
C63 C 0.6299(4) 0.9932(9) 0.3409(7) 0.043(4) Uani 1 1 d .
H63 H 0.6290 1.0021 0.3901 0.052 Uiso 1 1 calc R
C79 C 0.4284(5) 0.8696(11) 0.0561(9) 0.052(4) Uani 1 1 d .
C40 C 0.6174(4) 0.5970(12) 0.1432(7) 0.043(4) Uani 1 1 d .
C5 C 0.8416(3) 0.8378(11) 0.4114(9) 0.041(4) Uani 1 1 d .
C39 C 0.6317(4) 0.6839(10) 0.1131(7) 0.044(4) Uani 1 1 d .
H39 H 0.6143 0.7273 0.0877 0.052 Uiso 1 1 calc R
C61 C 0.5943(4) 0.9742(9) 0.2320(8) 0.044(4) Uani 1 1 d .
C13 C 0.7021(4) 0.6229(10) 0.3999(9) 0.052(4) Uani 1 1 d .
C53 C 0.7703(4) 1.0446(12) 0.3665(9) 0.060(4) Uani 1 1 d .
H53 H 0.7912 1.0910 0.3554 0.072 Uiso 1 1 calc R
C23 C 0.5213(4) 0.7855(11) 0.3280(7) 0.046(4) Uani 1 1 d .
H23 H 0.5404 0.8254 0.3038 0.055 Uiso 1 1 calc R
C71 C 0.4302(3) 0.6987(13) 0.1075(8) 0.053(4) Uani 1 1 d .
H71 H 0.4377 0.6749 0.0626 0.064 Uiso 1 1 calc R
C44 C 0.5553(4) 0.5665(11) 0.0724(8) 0.054(4) Uani 1 1 d .
H44 H 0.5690 0.5859 0.0313 0.064 Uiso 1 1 calc R
C32 C 0.8092(4) 0.6638(12) 0.1506(7) 0.047(4) Uani 1 1 d .
H32 H 0.8317 0.6234 0.1385 0.056 Uiso 1 1 calc R
C24 C 0.4804(3) 0.8157(10) 0.3267(7) 0.044(4) Uani 1 1 d .
H24 H 0.4721 0.8765 0.3032 0.053 Uiso 1 1 calc R
C47 C 0.5125(4) 0.5233(10) 0.1935(8) 0.053(4) Uani 1 1 d .
H47 H 0.4971 0.5144 0.2346 0.064 Uiso 1 1 calc R
C26 C 0.4649(4) 0.6645(11) 0.3932(8) 0.050(4) Uani 1 1 d .
H26 H 0.4457 0.6215 0.4146 0.060 Uiso 1 1 calc R
C82 C 0.3910(4) 0.8112(11) 0.3049(8) 0.046(4) Uani 1 1 d .
C18 C 0.6033(4) 0.7146(10) 0.3243(8) 0.051(4) Uani 1 1 d .
H18 H 0.5941 0.7507 0.2844 0.061 Uiso 1 1 calc R
C31 C 0.8151(4) 0.7613(11) 0.1711(6) 0.036(3) Uani 1 1 d .
C37 C 0.6978(4) 0.6447(11) 0.1550(7) 0.048(4) Uani 1 1 d .
C70 C 0.4239(3) 0.6275(12) 0.1628(8) 0.048(4) Uani 1 1 d .
C21 C 0.6311(4) 0.6073(11) 0.4399(7) 0.050(4) Uani 1 1 d .
H21 H 0.6396 0.5670 0.4785 0.060 Uiso 1 1 calc R
C51 C 0.7774(4) 1.0393(12) 0.5773(7) 0.062(4) Uani 1 1 d .
H51A H 0.7501 1.0467 0.5603 0.092 Uiso 1 1 calc R
H51B H 0.7815 1.0853 0.6172 0.092 Uiso 1 1 calc R
H51C H 0.7819 0.9679 0.5918 0.092 Uiso 1 1 calc R
C50 C 0.8057(4) 1.0670(12) 0.5203(8) 0.061(4) Uani 1 1 d .
H50A H 0.7970 1.1326 0.4988 0.073 Uiso 1 1 calc R
H50B H 0.8322 1.0786 0.5410 0.073 Uiso 1 1 calc R
C14 C 0.7173(4) 0.5943(12) 0.4659(9) 0.068(5) Uani 1 1 d .
H14 H 0.7009 0.5985 0.5062 0.081 Uiso 1 1 calc R
C73 C 0.4129(3) 0.8401(11) 0.1834(8) 0.041(4) Uani 1 1 d .
H73 H 0.4090 0.9121 0.1890 0.049 Uiso 1 1 calc R
C76 C 0.4227(5) 0.5165(12) 0.1532(7) 0.049(4) Uani 1 1 d .
C29 C 0.8678(5) 0.8399(16) 0.0985(9) 0.090(6) Uani 1 1 d .
H29A H 0.8631 0.7848 0.0637 0.108 Uiso 1 1 calc R
H29B H 0.8967 0.8526 0.1009 0.108 Uiso 1 1 calc R
C30 C 0.8462(5) 0.9414(14) 0.0739(9) 0.086(6) Uani 1 1 d .
H30A H 0.8175 0.9303 0.0740 0.129 Uiso 1 1 calc R
H30B H 0.8549 0.9591 0.0266 0.129 Uiso 1 1 calc R
H30C H 0.8528 0.9979 0.1058 0.129 Uiso 1 1 calc R
C80 C 0.4609(5) 1.0136(12) -0.0053(8) 0.065(5) Uani 1 1 d .
H80A H 0.4823 0.9851 -0.0349 0.078 Uiso 1 1 calc R
H80B H 0.4360 1.0124 -0.0325 0.078 Uiso 1 1 calc R
C75 C 0.4113(3) 0.6671(11) 0.2276(8) 0.047(4) Uani 1 1 d .
H75 H 0.4060 0.6203 0.2646 0.056 Uiso 1 1 calc R
C38 C 0.6710(4) 0.7102(10) 0.1188(7) 0.048(4) Uani 1 1 d .
H38 H 0.6803 0.7725 0.0985 0.057 Uiso 1 1 calc R
C81 C 0.4709(4) 1.1235(10) 0.0144(8) 0.061(4) Uani 1 1 d .
H81A H 0.4504 1.1505 0.0459 0.092 Uiso 1 1 calc R
H81B H 0.4720 1.1661 -0.0278 0.092 Uiso 1 1 calc R
H81C H 0.4966 1.1253 0.0380 0.092 Uiso 1 1 calc R
C8 C 0.8207(4) 0.4001(14) 0.4399(10) 0.075(5) Uani 1 1 d .
H8A H 0.7935 0.3722 0.4428 0.090 Uiso 1 1 calc R
H8B H 0.8361 0.3575 0.4068 0.090 Uiso 1 1 calc R
C72 C 0.4254(4) 0.8012(12) 0.1195(8) 0.048(4) Uani 1 1 d .
C59 C 0.6654(4) 0.9782(11) 0.2371(10) 0.059(4) Uani 1 1 d .
H59 H 0.6898 0.9800 0.2126 0.071 Uiso 1 1 calc R
C62 C 0.5935(4) 0.9895(10) 0.3025(7) 0.043(4) Uani 1 1 d .
H62 H 0.5689 0.9977 0.3260 0.051 Uiso 1 1 calc R
C77 C 0.4531(4) 0.3600(12) 0.1127(8) 0.058(4) Uani 1 1 d .
H77A H 0.4721 0.3407 0.0755 0.070 Uiso 1 1 calc R
H77B H 0.4262 0.3415 0.0965 0.070 Uiso 1 1 calc R
C6 C 0.8512(3) 0.8780(11) 0.3467(8) 0.037(4) Uani 1 1 d .
H6 H 0.8515 0.9501 0.3383 0.045 Uiso 1 1 calc R
C2 C 0.8597(3) 0.7022(11) 0.3078(8) 0.042(3) Uani 1 1 d .
H2 H 0.8659 0.6556 0.2711 0.050 Uiso 1 1 calc R
C55 C 0.7041(4) 0.9808(11) 0.3447(9) 0.055(4) Uani 1 1 d .
C41 C 0.6425(4) 0.5322(11) 0.1791(9) 0.059(4) Uani 1 1 d .
H41 H 0.6322 0.4719 0.2005 0.071 Uiso 1 1 calc R
C46 C 0.4949(4) 0.5097(11) 0.1284(9) 0.049(4) Uani 1 1 d .
C69 C 0.5578(5) 0.9054(13) 0.1309(10) 0.074(5) Uani 1 1 d .
H69 H 0.5812 0.8705 0.1166 0.088 Uiso 1 1 calc R
C48 C 0.5530(4) 0.5502(10) 0.1989(8) 0.050(4) Uani 1 1 d .
H48 H 0.5654 0.5558 0.2432 0.059 Uiso 1 1 calc R
C66 C 0.4884(3) 1.0053(10) 0.1677(8) 0.037(3) Uani 1 1 d .
H66 H 0.4649 1.0401 0.1812 0.044 Uiso 1 1 calc R
C52 C 0.7746(4) 0.9805(11) 0.4189(8) 0.047(4) Uani 1 1 d .
C4 C 0.8403(3) 0.7326(11) 0.4244(8) 0.041(4) Uani 1 1 d .
H4 H 0.8325 0.7078 0.4690 0.049 Uiso 1 1 calc R
C65 C 0.5222(4) 1.0136(10) 0.2090(7) 0.044(4) Uani 1 1 d .
H65 H 0.5214 1.0545 0.2501 0.052 Uiso 1 1 calc R
C15 C 0.7562(5) 0.5601(13) 0.4717(10) 0.078(5) Uani 1 1 d .
H15 H 0.7666 0.5403 0.5157 0.094 Uiso 1 1 calc R
C42 C 0.6842(4) 0.5549(10) 0.1846(7) 0.046(4) Uani 1 1 d .
H42 H 0.7018 0.5093 0.2080 0.056 Uiso 1 1 calc R
C84 C 0.4183(4) 0.9260(13) 0.4553(9) 0.079(5) Uani 1 1 d .
H84A H 0.4471 0.9166 0.4564 0.118 Uiso 1 1 calc R
H84B H 0.4089 0.9453 0.5018 0.118 Uiso 1 1 calc R
H84C H 0.4116 0.9805 0.4220 0.118 Uiso 1 1 calc R
C68 C 0.5207(4) 0.8997(12) 0.0894(8) 0.061(4) Uani 1 1 d .
H68 H 0.5203 0.8598 0.0478 0.073 Uiso 1 1 calc R
C27 C 0.5041(4) 0.6373(10) 0.3949(7) 0.045(4) Uani 1 1 d .
H27 H 0.5119 0.5753 0.4173 0.054 Uiso 1 1 calc R
C78 C 0.4624(5) 0.3005(10) 0.1767(9) 0.064(4) Uani 1 1 d .
H78A H 0.4912 0.2962 0.1826 0.096 Uiso 1 1 calc R
H78B H 0.4514 0.2309 0.1726 0.096 Uiso 1 1 calc R
H78C H 0.4508 0.3350 0.2173 0.096 Uiso 1 1 calc R
C9 C 0.8391(7) 0.3997(15) 0.5073(11) 0.123(9) Uani 1 1 d .
H9A H 0.8664 0.4242 0.5032 0.184 Uiso 1 1 calc R
H9B H 0.8390 0.3294 0.5260 0.184 Uiso 1 1 calc R
H9C H 0.8243 0.4450 0.5388 0.184 Uiso 1 1 calc R
Cl1 Cl 0.57049(19) 0.2867(5) 0.1108(3) 0.123(2) Uani 1 1 d .
Cl3 Cl 0.6496(2) 0.2440(4) 0.1710(5) 0.169(3) Uani 1 1 d .
Cl2 Cl 0.58173(17) 0.2714(5) 0.2584(3) 0.119(2) Uani 1 1 d .
C85 C 0.5965(5) 0.2256(14) 0.1720(13) 0.107(8) Uani 1 1 d .
H85 H 0.5908 0.1502 0.1688 0.129 Uiso 1 1 calc R
Cl8 Cl 0.81530(13) 0.3956(4) 0.2260(3) 0.0966(16) Uani 1 1 d .
Cl9 Cl 0.7733(6) 0.2367(17) 0.1669(7) 0.68(3) Uani 1 1 d .
C87 C 0.7853(9) 0.2962(17) 0.2392(15) 0.170(13) Uani 1 1 d .
H87 H 0.8015 0.2453 0.2660 0.204 Uiso 1 1 calc R
C20 C 0.5913(4) 0.6270(11) 0.4322(8) 0.056(4) Uani 1 1 d .
H20 H 0.5732 0.6052 0.4671 0.067 Uiso 1 1 calc R
Cl4 Cl 1.02848(18) 0.7294(7) 0.4184(4) 0.172(3) Uani 1 1 d .
Cl5 Cl 0.9650(2) 0.8440(5) 0.3641(5) 0.173(3) Uani 1 1 d .
C86 C 0.9928(5) 0.726(2) 0.3642(12) 0.129(9) Uani 1 1 d .
H86 H 1.0048 0.7186 0.3168 0.155 Uiso 1 1 calc R
Cl6 Cl 0.95882(14) 0.6242(4) 0.3735(3) 0.0952(16) Uani 1 1 d .
Cl10 Cl 0.33655(16) 0.6326(4) 1.0440(3) 0.1143(19) Uani 1 1 d .
Cl11 Cl 0.3449(2) 0.6622(6) 0.8969(4) 0.157(3) Uani 1 1 d .
Cl12 Cl 0.2933(2) 0.7928(7) 0.9737(4) 0.181(3) Uani 1 1 d .
C88 C 0.3358(5) 0.7192(16) 0.9760(11) 0.098(6) Uani 1 1 d .
H88 H 0.3583 0.7680 0.9844 0.117 Uiso 1 1 calc R

loop_
_atom_site_aniso_label
_atom_site_aniso_U_11
_atom_site_aniso_U_22
_atom_site_aniso_U_33
_atom_site_aniso_U_23
_atom_site_aniso_U_13
_atom_site_aniso_U_12
Cl7 0.123(4) 0.103(4) 0.182(7) 0.012(4) 0.044(5) -0.012(4)
O2 0.030(5) 0.060(6) 0.103(9) -0.005(6) 0.007(5) 0.009(5)
N5 0.032(7) 0.053(8) 0.052(8) 0.020(7) -0.004(6) 0.006(6)
O4 0.036(5) 0.050(6) 0.086(8) -0.013(6) 0.005(5) -0.008(5)
C74 0.038(8) 0.038(10) 0.046(11) -0.003(9) 0.000(7) -0.001(7)
O3 0.046(5) 0.068(7) 0.045(7) 0.018(5) 0.002(5) 0.003(5)
N3 0.033(6) 0.053(8) 0.044(8) -0.003(7) -0.013(6) 0.008(6)
N2 0.051(8) 0.043(8) 0.077(10) 0.028(7) 0.012(7) 0.013(7)
C16 0.040(9) 0.035(8) 0.041(10) 0.017(7) -0.002(8) 0.001(6)
C10 0.043(9) 0.056(10) 0.052(11) 0.019(9) 0.012(9) 0.004(8)
C33 0.043(9) 0.070(10) 0.042(10) -0.013(8) 0.011(7) 0.028(9)
O1 0.038(5) 0.075(7) 0.054(7) 0.012(6) 0.001(5) -0.008(5)
N6 0.034(7) 0.043(7) 0.057(9) -0.018(7) 0.006(7) 0.006(5)
N1 0.032(6) 0.059(8) 0.037(8) -0.005(7) 0.001(6) -0.010(6)
O6 0.043(6) 0.078(7) 0.062(7) -0.017(6) -0.011(5) 0.017(6)
C22 0.032(8) 0.070(10) 0.015(8) -0.012(8) 0.001(7) -0.009(8)
C7 0.044(10) 0.048(11) 0.062(12) -0.005(9) -0.007(8) -0.007(9)
C34 0.058(10) 0.055(10) 0.028(9) 0.010(8) -0.016(7) -0.020(8)
C64 0.038(9) 0.046(9) 0.032(9) -0.001(8) -0.003(7) 0.010(7)
C3 0.002(6) 0.062(11) 0.059(11) -0.009(10) -0.006(6) -0.003(6)
N4 0.031(7) 0.026(7) 0.047(8) -0.024(5) -0.007(5) -0.005(5)
O5 0.078(7) 0.066(7) 0.051(8) 0.006(6) -0.023(6) -0.015(6)
C43 0.033(8) 0.049(9) 0.047(10) 0.004(8) 0.013(8) -0.003(7)
C57 0.064(10) 0.060(10) 0.045(10) 0.019(8) -0.019(8) 0.005(9)
C35 0.039(9) 0.077(12) 0.059(11) 0.003(10) -0.005(8) -0.017(8)
C56 0.038(8) 0.066(11) 0.050(10) -0.027(9) -0.006(8) 0.015(7)
C25 0.045(9) 0.055(10) 0.043(10) 0.005(8) 0.022(8) -0.012(8)
C1 0.015(6) 0.058(10) 0.041(10) 0.000(9) -0.002(6) -0.005(7)
C12 0.029(8) 0.086(12) 0.038(10) 0.013(8) 0.009(8) 0.002(8)
C17 0.042(9) 0.061(10) 0.062(12) -0.011(9) 0.028(8) -0.001(8)
C60 0.045(9) 0.071(11) 0.035(9) -0.004(8) 0.004(8) 0.012(8)
C11 0.067(12) 0.056(10) 0.044(11) -0.011(9) 0.007(9) -0.006(8)
C19 0.031(8) 0.039(8) 0.055(10) -0.001(8) 0.014(8) 0.000(7)
C49 0.041(9) 0.071(12) 0.053(12) 0.030(11) -0.001(9) -0.019(9)
C58 0.032(9) 0.069(10) 0.029(10) 0.004(8) -0.007(7) -0.012(7)
C67 0.016(7) 0.035(8) 0.075(12) 0.005(9) 0.007(8) 0.011(6)
C54 0.027(8) 0.066(10) 0.055(11) 0.006(8) -0.004(8) -0.005(7)
C28 0.040(9) 0.044(9) 0.059(12) -0.008(9) 0.022(9) 0.005(8)
C36 0.071(11) 0.050(9) 0.035(10) -0.008(8) 0.007(8) 0.000(9)
C83 0.051(8) 0.054(10) 0.038(9) -0.007(8) 0.004(7) 0.016(8)
C45 0.044(9) 0.068(11) 0.025(9) 0.014(7) -0.002(7) -0.004(7)
C63 0.053(10) 0.045(9) 0.031(9) 0.001(7) 0.002(8) -0.003(7)
C79 0.046(9) 0.053(11) 0.057(12) -0.009(10) 0.004(9) 0.009(8)
C40 0.038(9) 0.074(12) 0.017(8) -0.009(8) 0.000(7) 0.006(8)
C5 0.015(7) 0.053(11) 0.056(12) -0.014(10) -0.006(7) 0.008(7)
C39 0.048(9) 0.043(9) 0.039(9) 0.003(8) -0.008(7) -0.004(7)
C61 0.045(9) 0.035(8) 0.052(11) 0.005(8) -0.011(9) 0.000(6)
C13 0.048(10) 0.038(9) 0.068(12) 0.016(9) -0.011(10) -0.004(7)
C53 0.044(10) 0.068(11) 0.067(12) 0.009(10) 0.032(9) -0.011(8)
C23 0.061(10) 0.055(10) 0.021(8) 0.018(8) 0.010(7) 0.001(8)
C71 0.028(7) 0.086(14) 0.046(10) 0.021(10) -0.006(7) 0.001(8)
C44 0.037(9) 0.066(11) 0.058(12) 0.003(9) 0.000(8) -0.009(7)
C32 0.027(9) 0.067(11) 0.046(10) 0.003(9) -0.004(7) 0.003(8)
C24 0.024(7) 0.041(8) 0.067(11) 0.015(8) -0.004(7) 0.013(7)
C47 0.056(10) 0.058(10) 0.046(11) -0.016(8) 0.018(8) -0.015(8)
C26 0.051(10) 0.051(10) 0.048(10) 0.008(8) 0.004(8) -0.014(8)
C82 0.045(9) 0.056(10) 0.036(10) 0.004(9) -0.012(9) -0.003(8)
C18 0.035(8) 0.048(9) 0.071(12) 0.019(9) -0.018(8) -0.006(7)
C31 0.041(9) 0.053(10) 0.013(8) -0.003(7) -0.017(6) 0.000(8)
C37 0.045(9) 0.053(10) 0.046(10) -0.007(8) 0.003(8) 0.010(8)
C70 0.020(7) 0.071(12) 0.053(12) -0.021(10) 0.000(7) -0.002(7)
C21 0.067(10) 0.056(10) 0.027(9) 0.012(8) 0.001(8) 0.018(8)
C51 0.067(10) 0.085(12) 0.033(10) 0.006(9) 0.008(8) -0.005(9)
C50 0.048(9) 0.072(11) 0.063(12) 0.005(10) -0.014(9) 0.002(8)
C14 0.032(8) 0.103(13) 0.068(13) 0.026(11) 0.019(8) 0.025(9)
C73 0.028(7) 0.049(9) 0.047(10) 0.000(9) -0.010(7) 0.007(6)
C76 0.064(11) 0.045(11) 0.039(10) 0.006(8) -0.003(8) 0.000(9)
C29 0.063(10) 0.17(2) 0.039(11) 0.013(12) -0.002(9) -0.028(13)
C30 0.072(11) 0.114(15) 0.073(14) 0.025(12) -0.019(10) -0.024(11)
C80 0.071(10) 0.059(11) 0.064(12) 0.016(9) -0.016(8) -0.025(9)
C75 0.026(7) 0.050(10) 0.064(12) 0.024(9) -0.007(8) 0.002(7)
C38 0.049(9) 0.032(8) 0.062(11) 0.019(8) -0.001(8) -0.010(7)
C81 0.062(10) 0.051(10) 0.071(12) 0.019(9) 0.017(8) 0.003(8)
C8 0.050(9) 0.112(17) 0.062(13) 0.020(11) 0.002(9) 0.001(9)
C72 0.045(8) 0.036(10) 0.064(13) 0.010(9) -0.002(8) -0.004(7)
C59 0.034(9) 0.070(11) 0.073(14) 0.014(10) 0.007(9) -0.011(8)
C62 0.042(8) 0.054(9) 0.032(10) -0.012(8) 0.006(7) -0.008(7)
C77 0.042(8) 0.069(12) 0.064(12) 0.005(10) 0.009(8) -0.017(8)
C6 0.007(6) 0.048(9) 0.057(11) 0.005(9) -0.001(7) -0.001(6)
C2 0.036(8) 0.050(10) 0.039(10) 0.005(8) 0.003(7) -0.007(7)
C55 0.040(9) 0.063(10) 0.062(11) 0.020(9) 0.002(8) 0.013(8)
C41 0.037(9) 0.054(10) 0.085(13) 0.010(9) 0.010(9) -0.017(8)
C46 0.053(10) 0.043(9) 0.052(11) -0.015(8) -0.006(9) 0.010(7)
C69 0.062(11) 0.080(13) 0.079(14) -0.010(11) -0.013(10) 0.016(9)
C48 0.055(9) 0.045(9) 0.049(11) -0.012(8) -0.014(8) -0.005(7)
C66 0.023(7) 0.040(8) 0.047(10) -0.004(8) -0.004(7) 0.004(6)
C52 0.039(9) 0.052(10) 0.051(11) 0.004(9) 0.011(8) -0.009(8)
C4 0.030(8) 0.047(10) 0.046(10) -0.003(8) 0.002(7) 0.009(7)
C65 0.050(9) 0.046(9) 0.035(9) 0.001(7) -0.017(7) -0.006(8)
C15 0.065(11) 0.113(14) 0.056(12) 0.013(11) 0.001(10) 0.004(10)
C42 0.048(9) 0.041(9) 0.050(10) 0.016(8) -0.005(7) 0.002(7)
C84 0.060(10) 0.082(13) 0.095(15) -0.026(11) -0.011(10) -0.005(9)
C68 0.065(11) 0.078(11) 0.040(10) -0.006(9) -0.012(9) 0.000(10)
C27 0.039(9) 0.043(9) 0.054(10) -0.005(8) -0.005(7) 0.012(7)
C78 0.084(11) 0.031(9) 0.076(13) 0.007(9) -0.004(10) -0.005(8)
C9 0.20(2) 0.098(17) 0.067(16) 0.015(13) 0.018(16) 0.053(16)
Cl1 0.141(5) 0.116(4) 0.112(5) -0.007(4) 0.035(4) -0.008(4)
Cl3 0.141(5) 0.086(4) 0.279(10) 0.037(5) 0.092(6) 0.027(4)
Cl2 0.115(4) 0.137(5) 0.104(5) 0.010(4) 0.010(4) 0.004(4)
C85 0.056(10) 0.071(12) 0.20(2) 0.056(15) 0.023(13) 0.011(9)
Cl8 0.073(3) 0.088(3) 0.129(5) 0.010(3) -0.013(3) 0.005(3)
Cl9 0.80(4) 1.02(5) 0.208(12) -0.34(2) 0.277(18) -0.83(4)
C87 0.26(3) 0.087(16) 0.16(3) 0.070(18) 0.08(2) -0.035(19)
C20 0.043(9) 0.066(11) 0.059(11) 0.020(9) 0.013(8) 0.020(8)
Cl4 0.099(4) 0.301(10) 0.117(5) 0.006(6) -0.026(4) -0.043(5)
Cl5 0.174(6) 0.118(5) 0.225(9) -0.011(6) -0.031(6) -0.010(5)
C86 0.066(12) 0.24(3) 0.085(16) 0.008(17) -0.015(12) -0.012(15)
Cl6 0.093(3) 0.097(3) 0.096(4) 0.019(3) -0.009(3) -0.014(3)
Cl10 0.115(4) 0.104(4) 0.124(5) 0.005(4) -0.014(4) 0.002(3)
Cl11 0.175(6) 0.179(7) 0.117(6) 0.007(5) 0.021(5) 0.015(5)
Cl12 0.148(6) 0.246(9) 0.149(7) -0.012(6) -0.024(5) 0.110(6)
C88 0.090(13) 0.118(16) 0.085(15) -0.008(14) -0.007(12) -0.040(12)

loop_
_atom_type_symbol
_atom_type_description
_atom_type_scat_dispersion_real
_atom_type_scat_dispersion_imag
_atom_type_scat_source
C C 0.0033 0.0016 'International Tables Vol C Tables 4.2.6.8 and 6.1.1.4'
H H 0.0000 0.0000 'International Tables Vol C Tables 4.2.6.8 and 6.1.1.4'
N N 0.0061 0.0033 'International Tables Vol C Tables 4.2.6.8 and 6.1.1.4'
O O 0.0106 0.0060 'International Tables Vol C Tables 4.2.6.8 and 6.1.1.4'
Cl Cl 0.1484 0.1585 'International Tables Vol C Tables 4.2.6.8 and 6.1.1.4'

loop_
_geom_angle_atom_site_label_1
_geom_angle_atom_site_label_2
_geom_angle_atom_site_label_3
_geom_angle
C79 N5 C67 123.8(12)
C79 N5 C80 116.3(12)
C67 N5 C80 116.6(10)
C73 C74 C75 117.2(13)
C73 C74 C82 121.3(13)
C75 C74 C82 121.2(13)
C49 N3 C50 122.8(12)
C49 N3 C52 119.2(12)
C50 N3 C52 115.6(11)
C7 N2 C10 125.2(12)
C7 N2 C8 119.2(12)
C10 N2 C8 113.9(11)
C21 C16 C17 116.8(12)
C21 C16 C13 124.0(13)
C17 C16 C13 119.1(13)
C11 C10 C15 118.6(14)
C11 C10 N2 122.7(14)
C15 C10 N2 118.7(15)
C32 C33 C34 116.6(14)
C32 C33 H33 121.7
C34 C33 H33 121.7
C82 N6 C25 124.0(12)
C82 N6 C83 121.2(11)
C25 N6 C83 113.4(11)
C28 N1 C31 121.9(11)
C28 N1 C29 117.1(11)
C31 N1 C29 118.4(11)
C23 C22 C27 119.6(11)
C23 C22 C19 118.9(12)
C27 C22 C19 121.4(13)
O2 C7 N2 123.4(13)
O2 C7 C3 119.2(13)
N2 C7 C3 117.4(13)
C33 C34 C35 122.0(13)
C33 C34 C37 122.1(13)
C35 C34 C37 115.9(13)
C69 C64 C65 118.9(12)
C69 C64 C61 118.1(12)
C65 C64 C61 122.8(13)
C2 C3 C4 118.4(13)
C2 C3 C7 123.8(14)
C4 C3 C7 117.7(14)
C76 N4 C77 117.5(11)
C76 N4 C46 123.8(11)
C77 N4 C46 114.0(10)
C48 C43 C44 120.6(12)
C48 C43 C40 119.2(13)
C44 C43 C40 120.0(12)
C52 C57 C56 120.5(14)
C52 C57 H57 119.8
C56 C57 H57 119.8
C34 C35 C36 119.4(14)
C34 C35 H35 120.3
C36 C35 H35 120.3
C55 C56 C57 118.3(14)
C55 C56 H56 120.9
C57 C56 H56 120.9
C26 C25 C24 121.7(12)
C26 C25 N6 122.3(12)
C24 C25 N6 116.0(12)
C2 C1 C6 120.5(13)
C2 C1 C28 119.3(13)
C6 C1 C28 120.1(13)
C11 C12 C13 124.3(15)
C11 C12 H12 117.9
C13 C12 H12 117.9
C16 C17 C18 121.2(13)
C16 C17 H17 119.4
C18 C17 H17 119.4
C61 C60 C59 117.4(13)
C61 C60 H60 121.3
C59 C60 H60 121.3
C12 C11 C10 121.9(15)
C12 C11 H11 119.1
C10 C11 H11 119.1
C18 C19 C20 120.2(12)
C18 C19 C22 119.2(13)
C20 C19 C22 120.5(12)
O3 C49 N3 116.9(15)
O3 C49 C5 120.9(14)
N3 C49 C5 122.2(14)
C59 C58 C63 114.7(12)
C59 C58 C55 121.5(13)
C63 C58 C55 123.8(13)
C68 C67 C66 120.5(13)
C68 C67 N5 115.9(14)
C66 C67 N5 123.2(11)
C55 C54 C53 119.5(14)
C55 C54 H54 120.3
C53 C54 H54 120.3
O1 C28 N1 122.7(13)
O1 C28 C1 119.1(13)
N1 C28 C1 118.2(12)
C35 C36 C31 117.8(14)
C35 C36 H36 121.1
C31 C36 H36 121.1
N6 C83 C84 112.0(12)
N6 C83 H83A 109.2
C84 C83 H83A 109.2
N6 C83 H83B 109.2
C84 C83 H83B 109.2
H83A C83 H83B 107.9
C46 C45 C44 121.9(13)
C46 C45 H45 119.0
C44 C45 H45 119.0
C58 C63 C62 121.9(12)
C58 C63 H63 119.0
C62 C63 H63 119.0
O5 C79 N5 121.9(15)
O5 C79 C72 122.2(14)
N5 C79 C72 115.8(14)
C39 C40 C41 120.1(12)
C39 C40 C43 121.6(13)
C41 C40 C43 118.3(13)
C6 C5 C4 122.6(14)
C6 C5 C49 117.7(14)
C4 C5 C49 119.5(15)
C40 C39 C38 121.1(13)
C40 C39 H39 119.4
C38 C39 H39 119.4
C62 C61 C60 120.4(12)
C62 C61 C64 121.0(13)
C60 C61 C64 118.6(13)
C12 C13 C14 116.5(12)
C12 C13 C16 124.8(14)
C14 C13 C16 118.4(14)
C52 C53 C54 121.0(14)
C52 C53 H53 119.5
C54 C53 H53 119.5
C22 C23 C24 120.5(12)
C22 C23 H23 119.8
C24 C23 H23 119.8
C72 C71 C70 119.6(15)
C72 C71 H71 120.2
C70 C71 H71 120.2
C45 C44 C43 118.2(13)
C45 C44 H44 120.9
C43 C44 H44 120.9
C31 C32 C33 123.4(13)
C31 C32 H32 118.3
C33 C32 H32 118.3
C25 C24 C23 117.5(12)
C25 C24 H24 121.3
C23 C24 H24 121.3
C46 C47 C48 120.5(13)
C46 C47 H47 119.7
C48 C47 H47 119.7
C25 C26 C27 120.2(13)
C25 C26 H26 119.9
C27 C26 H26 119.9
O6 C82 N6 121.4(14)
O6 C82 C74 121.3(13)
N6 C82 C74 117.2(13)
C19 C18 C17 118.6(13)
C19 C18 H18 120.7
C17 C18 H18 120.7
C32 C31 C36 120.8(12)
C32 C31 N1 120.1(12)
C36 C31 N1 118.8(13)
C42 C37 C38 119.7(12)
C42 C37 C34 122.5(13)
C38 C37 C34 117.6(12)
C75 C70 C71 117.6(14)
C75 C70 C76 117.7(14)
C71 C70 C76 123.7(14)
C20 C21 C16 122.7(13)
C20 C21 H21 118.7
C16 C21 H21 118.7
C50 C51 H51A 109.5
C50 C51 H51B 109.5
H51A C51 H51B 109.5
C50 C51 H51C 109.5
H51A C51 H51C 109.5
H51B C51 H51C 109.5
N3 C50 C51 113.9(12)
N3 C50 H50A 108.8
C51 C50 H50A 108.8
N3 C50 H50B 108.8
C51 C50 H50B 108.8
H50A C50 H50B 107.7
C15 C14 C13 119.7(15)
C15 C14 H14 120.2
C13 C14 H14 120.1
C72 C73 C74 120.3(13)
C72 C73 H73 119.8
C74 C73 H73 119.8
O4 C76 N4 119.6(13)
O4 C76 C70 122.3(14)
N4 C76 C70 117.9(13)
N1 C29 C30 111.6(14)
N1 C29 H29A 109.3
C30 C29 H29A 109.3
N1 C29 H29B 109.3
C30 C29 H29B 109.3
H29A C29 H29B 108.0
C29 C30 H30A 109.5
C29 C30 H30B 109.5
H30A C30 H30B 109.5
C29 C30 H30C 109.5
H30A C30 H30C 109.5
H30B C30 H30C 109.5
C81 C80 N5 110.6(13)
C81 C80 H80A 109.5
N5 C80 H80A 109.5
C81 C80 H80B 109.5
N5 C80 H80B 109.5
H80A C80 H80B 108.1
C70 C75 C74 122.6(14)
C70 C75 H75 118.7
C74 C75 H75 118.7
C39 C38 C37 120.3(12)
C39 C38 H38 119.9
C37 C38 H38 119.9
C80 C81 H81A 109.5
C80 C81 H81B 109.5
H81A C81 H81B 109.5
C80 C81 H81C 109.5
H81A C81 H81C 109.5
H81B C81 H81C 109.5
C9 C8 N2 106.3(15)
C9 C8 H8A 110.5
N2 C8 H8A 110.5
C9 C8 H8B 110.5
N2 C8 H8B 110.5
H8A C8 H8B 108.7
C71 C72 C73 122.6(14)
C71 C72 C79 115.6(14)
C73 C72 C79 121.2(13)
C58 C59 C60 125.5(13)
C58 C59 H59 117.3
C60 C59 H59 117.3
C61 C62 C63 119.7(12)
C61 C62 H62 120.1
C63 C62 H62 120.1
N4 C77 C78 112.6(13)
N4 C77 H77A 109.1
C78 C77 H77A 109.1
N4 C77 H77B 109.1
C78 C77 H77B 109.1
H77A C77 H77B 107.8
C5 C6 C1 116.8(13)
C5 C6 H6 121.6
C1 C6 H6 121.6
C3 C2 C1 122.1(13)
C3 C2 H2 119.0
C1 C2 H2 119.0
C54 C55 C56 119.4(13)
C54 C55 C58 121.3(14)
C56 C55 C58 119.3(13)
C40 C41 C42 120.7(13)
C40 C41 H41 119.6
C42 C41 H41 119.6
C45 C46 C47 119.3(13)
C45 C46 N4 120.8(13)
C47 C46 N4 119.8(14)
C64 C69 C68 117.2(14)
C64 C69 H69 121.4
C68 C69 H69 121.4
C43 C48 C47 118.7(13)
C43 C48 H48 120.7
C47 C48 H48 120.7
C67 C66 C65 120.9(12)
C67 C66 H66 119.5
C65 C66 H66 119.5
C53 C52 C57 121.3(14)
C53 C52 N3 120.4(13)
C57 C52 N3 117.8(13)
C5 C4 C3 119.6(14)
C5 C4 H4 120.2
C3 C4 H4 120.2
C64 C65 C66 121.1(13)
C64 C65 H65 119.5
C66 C65 H65 119.5
C14 C15 C10 119.0(16)
C14 C15 H15 120.5
C10 C15 H15 120.5
C37 C42 C41 117.9(12)
C37 C42 H42 121.0
C41 C42 H42 121.0
C83 C84 H84A 109.5
C83 C84 H84B 109.5
H84A C84 H84B 109.5
C83 C84 H84C 109.5
H84A C84 H84C 109.5
H84B C84 H84C 109.5
C67 C68 C69 121.4(15)
C67 C68 H68 119.3
C69 C68 H68 119.3
C26 C27 C22 120.4(13)
C26 C27 H27 119.8
C22 C27 H27 119.8
C77 C78 H78A 109.5
C77 C78 H78B 109.5
H78A C78 H78B 109.5
C77 C78 H78C 109.5
H78A C78 H78C 109.5
H78B C78 H78C 109.5
C8 C9 H9A 109.5
C8 C9 H9B 109.5
H9A C9 H9B 109.5
C8 C9 H9C 109.5
H9A C9 H9C 109.5
H9B C9 H9C 109.5
Cl1 C85 Cl3 116.9(11)
Cl1 C85 Cl2 109.8(10)
Cl3 C85 Cl2 103.7(13)
Cl1 C85 H85 108.7
Cl3 C85 H85 108.7
Cl2 C85 H85 108.7
Cl9 C87 Cl8 112.8(14)
Cl9 C87 Cl7 114.2(19)
Cl8 C87 Cl7 113.8(15)
Cl9 C87 H87 104.9
Cl8 C87 H87 104.9
Cl7 C87 H87 104.9
C21 C20 C19 120.3(13)
C21 C20 H20 119.9
C19 C20 H20 119.9
Cl4 C86 Cl6 116.8(15)
Cl4 C86 Cl5 111.7(15)
Cl6 C86 Cl5 107.5(10)
Cl4 C86 H86 106.8
Cl6 C86 H86 106.8
Cl5 C86 H86 106.8
Cl11 C88 Cl10 112.6(12)
Cl11 C88 Cl12 111.4(12)
Cl10 C88 Cl12 113.1(11)
Cl11 C88 H88 106.4
Cl10 C88 H88 106.4
Cl12 C88 H88 106.4

loop_
_geom_bond_atom_site_label_1
_geom_bond_atom_site_label_2
_geom_bond_distance
Cl7 C87 1.76(3)
O2 C7 1.260(16)
N5 C79 1.379(18)
N5 C67 1.445(17)
N5 C80 1.523(18)
O4 C76 1.211(15)
C74 C73 1.399(18)
C74 C75 1.414(18)
C74 C82 1.436(19)
O3 C49 1.278(17)
N3 C49 1.384(17)
N3 C50 1.453(18)
N3 C52 1.477(17)
N2 C7 1.295(17)
N2 C10 1.464(17)
N2 C8 1.518(19)
C16 C21 1.389(17)
C16 C17 1.399(19)
C16 C13 1.471(18)
C10 C11 1.33(2)
C10 C15 1.42(2)
C33 C32 1.374(18)
C33 C34 1.385(18)
C33 H33 0.9500
O1 C28 1.275(15)
N6 C82 1.330(16)
N6 C25 1.483(16)
N6 C83 1.496(16)
N1 C28 1.383(17)
N1 C31 1.423(16)
N1 C29 1.460(18)
O6 C82 1.245(15)
C22 C23 1.356(17)
C22 C27 1.401(17)
C22 C19 1.541(17)
C7 C3 1.494(19)
C34 C35 1.394(19)
C34 C37 1.521(19)
C64 C69 1.379(19)
C64 C65 1.382(17)
C64 C61 1.492(17)
C3 C2 1.361(18)
C3 C4 1.390(17)
N4 C76 1.373(16)
N4 C77 1.441(17)
N4 C46 1.444(16)
O5 C79 1.202(17)
C43 C48 1.388(18)
C43 C44 1.413(19)
C43 C40 1.506(18)
C57 C52 1.375(18)
C57 C56 1.414(18)
C57 H57 0.9500
C35 C36 1.395(19)
C35 H35 0.9500
C56 C55 1.398(19)
C56 H56 0.9500
C25 C26 1.360(18)
C25 C24 1.386(17)
C1 C2 1.392(19)
C1 C6 1.393(18)
C1 C28 1.480(18)
C12 C11 1.320(18)
C12 C13 1.352(19)
C12 H12 0.9500
C17 C18 1.457(18)
C17 H17 0.9500
C60 C61 1.385(17)
C60 C59 1.425(18)
C60 H60 0.9500
C11 H11 0.9500
C19 C18 1.360(18)
C19 C20 1.402(19)
C49 C5 1.46(2)
C58 C59 1.360(19)
C58 C63 1.407(17)
C58 C55 1.437(19)
C67 C68 1.308(17)
C67 C66 1.348(18)
C54 C55 1.396(18)
C54 C53 1.407(19)
C54 H54 0.9500
C36 C31 1.402(18)
C36 H36 0.9500
C83 C84 1.552(19)
C83 H83A 0.9900
C83 H83B 0.9900
C45 C46 1.364(18)
C45 C44 1.401(18)
C45 H45 0.9500
C63 C62 1.432(17)
C63 H63 0.9500
C79 C72 1.51(2)
C40 C39 1.355(18)
C40 C41 1.377(18)
C5 C6 1.385(19)
C5 C4 1.389(18)
C39 C38 1.374(17)
C39 H39 0.9500
C61 C62 1.367(18)
C13 C14 1.42(2)
C53 C52 1.313(19)
C53 H53 0.9500
C23 C24 1.434(17)
C23 H23 0.9500
C71 C72 1.360(19)
C71 C70 1.42(2)
C71 H71 0.9500
C44 H44 0.9500
C32 C31 1.341(18)
C32 H32 0.9500
C24 H24 0.9500
C47 C46 1.393(19)
C47 C48 1.417(18)
C47 H47 0.9500
C26 C27 1.369(17)
C26 H26 0.9500
C18 H18 0.9500
C37 C42 1.375(18)
C37 C38 1.422(18)
C70 C75 1.409(19)
C70 C76 1.453(19)
C21 C20 1.375(17)
C21 H21 0.9500
C51 C50 1.496(19)
C51 H51A 0.9800
C51 H51B 0.9800
C51 H51C 0.9800
C50 H50A 0.9900
C50 H50B 0.9900
C14 C15 1.391(19)
C14 H14 0.9500
C73 C72 1.391(19)
C73 H73 0.9500
C29 C30 1.58(2)
C29 H29A 0.9900
C29 H29B 0.9900
C30 H30A 0.9800
C30 H30B 0.9800
C30 H30C 0.9800
C80 C81 1.514(19)
C80 H80A 0.9900
C80 H80B 0.9900
C75 H75 0.9500
C38 H38 0.9500
C81 H81A 0.9800
C81 H81B 0.9800
C81 H81C 0.9800
C8 C9 1.43(2)
C8 H8A 0.9900
C8 H8B 0.9900
C59 H59 0.9500
C62 H62 0.9500
C77 C78 1.48(2)
C77 H77A 0.9900
C77 H77B 0.9900
C6 H6 0.9500
C2 H2 0.9500
C41 C42 1.444(17)
C41 H41 0.9500
C69 C68 1.48(2)
C69 H69 0.9500
C48 H48 0.9500
C66 C65 1.392(17)
C66 H66 0.9500
C4 H4 0.9500
C65 H65 0.9500
C15 H15 0.9500
C42 H42 0.9500
C84 H84A 0.9800
C84 H84B 0.9800
C84 H84C 0.9800
C68 H68 0.9500
C27 H27 0.9500
C78 H78A 0.9800
C78 H78B 0.9800
C78 H78C 0.9800
C9 H9A 0.9800
C9 H9B 0.9800
C9 H9C 0.9800
Cl1 C85 1.67(2)
Cl3 C85 1.809(17)
Cl2 C85 1.83(3)
C85 H85 1.0000
Cl8 C87 1.66(2)
Cl9 C87 1.64(3)
C87 H87 1.0000
C20 H20 0.9500
Cl4 C86 1.592(19)
Cl5 C86 1.80(2)
C86 Cl6 1.76(2)
C86 H86 1.0000
Cl10 C88 1.72(2)
Cl11 C88 1.71(2)
Cl12 C88 1.72(2)
C88 H88 1.0000

loop_
_cod_related_entry_id
_cod_related_entry_code
_cod_related_entry_database
1 30651741 ChemSpider
